data_1571108
loop_
_publ_author_name
'Castro, Jes\'us'
'Ferraro, Valentina'
'Bortoluzzi, Marco'

_publ_section_title
;
 Single-Crystal X-ray Structure Determination of Tris(pyrazol-1-yl)methane
 Triphenylphosphine Copper(I) Tetrafluoroborate, Hirshfeld Surface
 Analysis and DFT Calculations
;
_journal_issue 2
_journal_name_full Crystals
_journal_page_first 162
_journal_paper_doi 10.3390/cryst14020162
_journal_volume 14
_journal_year 2024
_chemical_formula_moiety 'C28 H25 Cu N6 P, B F4'
_chemical_formula_sum 'C28 H25 B Cu F4 N6 P'
_chemical_formula_weight 626.86
_space_group_crystal_system monoclinic
_space_group_IT_number 14
_space_group_name_Hall '-P 2ybc'
_space_group_name_H-M_alt 'P 1 21/c 1'
_atom_sites_solution_hydrogens geom
_audit_creation_method SHELXL-2018/3
_cell_angle_alpha 90
_cell_angle_beta 105.945(3)
_cell_angle_gamma 90
_cell_formula_units_Z 4
_cell_length_a 11.9442(9)
_cell_length_b 15.5313(9)
_cell_length_c 15.9059(12)
_cell_measurement_reflns_used 9791
_cell_measurement_temperature 100(2)
_cell_measurement_theta_max 28.27
_cell_measurement_theta_min 2.66
_cell_volume 2837.2(3)
_computing_cell_refinement 'Bruker SAINT'
_computing_data_collection 'Bruker APEX3'
_computing_data_reduction 'Bruker SAINT'
_computing_molecular_graphics 'ORTEP3 for Windows-2014/1 (Farrugia, 2012)'
_computing_structure_refinement 'SHELXL-2018/3 (Sheldrick, 2018)'
_computing_structure_solution 'SHELXT 2018/2 (Sheldrick, 2018)'
_diffrn_ambient_temperature 100(2)
_diffrn_measured_fraction_theta_full 0.999
_diffrn_measured_fraction_theta_max 0.999
_diffrn_measurement_device_type 'Bruker D8 Venture Photon II CMOS'
_diffrn_measurement_method '\f and \w scans'
_diffrn_radiation_monochromator 'Incoatec HeliosTM multilayer optics'
_diffrn_radiation_source 'Incoatec high brillance I\muS microsource'
_diffrn_radiation_type MoK\a
_diffrn_radiation_wavelength 0.71073
_diffrn_reflns_av_R_equivalents 0.0322
_diffrn_reflns_av_unetI/netI 0.0143
_diffrn_reflns_Laue_measured_fraction_full 0.999
_diffrn_reflns_Laue_measured_fraction_max 0.999
_diffrn_reflns_limit_h_max 13
_diffrn_reflns_limit_h_min -15
_diffrn_reflns_limit_k_max 20
_diffrn_reflns_limit_k_min -20
_diffrn_reflns_limit_l_max 21
_diffrn_reflns_limit_l_min -21
_diffrn_reflns_number 80174
_diffrn_reflns_point_group_measured_fraction_full 0.999
_diffrn_reflns_point_group_measured_fraction_max 0.999
_diffrn_reflns_theta_full 25.242
_diffrn_reflns_theta_max 28.282
_diffrn_reflns_theta_min 2.623
_exptl_absorpt_coefficient_mu 0.882
_exptl_absorpt_correction_T_max 0.7457
_exptl_absorpt_correction_T_min 0.6079
_exptl_absorpt_correction_type multi-scan
_exptl_absorpt_process_details 'SADABS-2016/2 (Bruker AXS Inc.)'
_exptl_crystal_colour yellow
_exptl_crystal_density_diffrn 1.468
_exptl_crystal_description prism
_exptl_crystal_F_000 1280
_exptl_crystal_size_max 0.273
_exptl_crystal_size_mid 0.251
_exptl_crystal_size_min 0.219
_refine_diff_density_max 0.761
_refine_diff_density_min -0.485
_refine_diff_density_rms 0.052
_refine_ls_extinction_method none
_refine_ls_goodness_of_fit_ref 1.062
_refine_ls_hydrogen_treatment constr
_refine_ls_matrix_type full
_refine_ls_number_parameters 370
_refine_ls_number_reflns 7023
_refine_ls_number_restraints 0
_refine_ls_restrained_S_all 1.062
_refine_ls_R_factor_all 0.0297
_refine_ls_R_factor_gt 0.0272
_refine_ls_shift/su_max 0.002
_refine_ls_shift/su_mean 0.000
_refine_ls_structure_factor_coef Fsqd
_refine_ls_weighting_details 'w=1/[\s^2^(Fo^2^)+(0.0269P)^2^+2.0196P] where P=(Fo^2^+2Fc^2^)/3'
_refine_ls_weighting_scheme calc
_refine_ls_wR_factor_gt 0.0667
_refine_ls_wR_factor_ref 0.0680
_reflns_Friedel_coverage 0.000
_reflns_number_gt 6568
_reflns_number_total 7023
_reflns_threshold_expression 'I > 2\s(I)'
_cod_data_source_file VFR_150_045229.cif
_cod_data_source_block 32065203_0m_a
_cod_original_sg_symbol_H-M 'P 21/c'
_cod_database_code 1571108
_shelx_shelxl_version_number 2018/3
_shelx_space_group_comment
;
The symmetry employed for this shelxl refinement is uniquely defined
by the following loop, which should always be used as a source of
symmetry information in preference to the above space-group names.
They are only intended as comments.
;
_shelx_estimated_absorpt_t_min 0.795
_shelx_estimated_absorpt_t_max 0.830

loop_
_space_group_symop_operation_xyz
'x, y, z'
'-x, y+1/2, -z+1/2'
'-x, -y, -z'
'x, -y-1/2, z-1/2'

loop_
_atom_site_label
_atom_site_type_symbol
_atom_site_fract_x
_atom_site_fract_y
_atom_site_fract_z
_atom_site_U_iso_or_equiv
_atom_site_adp_type
_atom_site_occupancy
_atom_site_site_symmetry_order
_atom_site_calc_flag
_atom_site_refinement_flags_posn
_atom_site_refinement_flags_adp
_atom_site_refinement_flags_occupancy
_atom_site_disorder_assembly
_atom_site_disorder_group
Cu Cu 0.24850(2) 0.40579(2) 0.66369(2) 0.01637(5) Uani 1 1 d . . . . .
P1 P 0.31369(3) 0.33385(2) 0.57135(2) 0.01354(7) Uani 1 1 d . . . . .
C1 C 0.21232(11) 0.49357(8) 0.82421(8) 0.0156(2) Uani 1 1 d . . . . .
H1 H 0.198848 0.522421 0.876793 0.019 Uiso 1 1 calc R U . . .
N11 N 0.23882(11) 0.53799(7) 0.68387(8) 0.0200(2) Uani 1 1 d . . . . .
N12 N 0.22400(10) 0.56019(7) 0.76308(7) 0.0167(2) Uani 1 1 d . . . . .
C13 C 0.22434(14) 0.64697(9) 0.77360(11) 0.0263(3) Uani 1 1 d . . . . .
H13 H 0.215774 0.677176 0.823400 0.032 Uiso 1 1 calc R U . . .
C14 C 0.23936(17) 0.68251(10) 0.69890(12) 0.0347(4) Uani 1 1 d . . . . .
H14 H 0.243470 0.741989 0.686127 0.042 Uiso 1 1 calc R U . . .
C15 C 0.24743(16) 0.61265(10) 0.64510(11) 0.0296(3) Uani 1 1 d . . . . .
H15 H 0.257733 0.617936 0.588193 0.036 Uiso 1 1 calc R U . . .
N21 N 0.10726(10) 0.39329(7) 0.71217(7) 0.0173(2) Uani 1 1 d . . . . .
N22 N 0.11371(9) 0.43845(7) 0.78699(7) 0.0158(2) Uani 1 1 d . . . . .
C23 C 0.02037(12) 0.42327(9) 0.81812(10) 0.0214(3) Uani 1 1 d . . . . .
H23 H 0.006578 0.446953 0.869430 0.026 Uiso 1 1 calc R U . . .
C24 C -0.04992(13) 0.36703(10) 0.76080(11) 0.0276(3) Uani 1 1 d . . . . .
H24 H -0.122425 0.344192 0.763986 0.033 Uiso 1 1 calc R U . . .
C25 C 0.00735(12) 0.35015(9) 0.69645(10) 0.0233(3) Uani 1 1 d . . . . .
H25 H -0.021425 0.312823 0.648001 0.028 Uiso 1 1 calc R U . . .
N31 N 0.35949(10) 0.40099(8) 0.79254(8) 0.0192(2) Uani 1 1 d . . . . .
N32 N 0.31890(10) 0.44404(7) 0.85247(7) 0.0169(2) Uani 1 1 d . . . . .
C33 C 0.39382(12) 0.43972(9) 0.93367(9) 0.0209(3) Uani 1 1 d . . . . .
H33 H 0.383560 0.464770 0.985532 0.025 Uiso 1 1 calc R U . . .
C34 C 0.48731(13) 0.39210(9) 0.92624(10) 0.0240(3) Uani 1 1 d . . . . .
H34 H 0.554921 0.377554 0.971529 0.029 Uiso 1 1 calc R U . . .
C35 C 0.46204(12) 0.36946(9) 0.83784(10) 0.0223(3) Uani 1 1 d . . . . .
H35 H 0.511660 0.335904 0.813286 0.027 Uiso 1 1 calc R U . . .
C41 C 0.46276(11) 0.36506(8) 0.57595(8) 0.0157(2) Uani 1 1 d . . . . .
C42 C 0.53895(12) 0.31248(9) 0.54631(9) 0.0204(3) Uani 1 1 d . . . . .
H42 H 0.513183 0.258008 0.521202 0.024 Uiso 1 1 calc R U . . .
C43 C 0.65252(13) 0.33942(10) 0.55334(10) 0.0248(3) Uani 1 1 d . . . . .
H43 H 0.704257 0.302824 0.534094 0.030 Uiso 1 1 calc R U . . .
C44 C 0.68994(13) 0.41930(11) 0.58827(10) 0.0271(3) Uani 1 1 d . . . . .
H44 H 0.767175 0.437655 0.592550 0.033 Uiso 1 1 calc R U . . .
C45 C 0.61518(14) 0.47261(10) 0.61703(10) 0.0273(3) Uani 1 1 d . . . . .
H45 H 0.640967 0.527661 0.640548 0.033 Uiso 1 1 calc R U . . .
C46 C 0.50227(13) 0.44561(9) 0.61150(9) 0.0210(3) Uani 1 1 d . . . . .
H46 H 0.451603 0.482107 0.632014 0.025 Uiso 1 1 calc R U . . .
C51 C 0.32182(11) 0.21838(8) 0.59492(8) 0.0150(2) Uani 1 1 d . . . . .
C52 C 0.42028(12) 0.18117(9) 0.65220(9) 0.0189(3) Uani 1 1 d . . . . .
H52 H 0.488341 0.214911 0.674402 0.023 Uiso 1 1 calc R U . . .
C53 C 0.41960(13) 0.09507(9) 0.67708(9) 0.0216(3) Uani 1 1 d . . . . .
H53 H 0.487091 0.070263 0.715620 0.026 Uiso 1 1 calc R U . . .
C54 C 0.31949(13) 0.04552(9) 0.64516(10) 0.0222(3) Uani 1 1 d . . . . .
H54 H 0.318794 -0.013174 0.661824 0.027 Uiso 1 1 calc R U . . .
C55 C 0.22031(13) 0.08222(9) 0.58873(9) 0.0203(3) Uani 1 1 d . . . . .
H55 H 0.151909 0.048625 0.567416 0.024 Uiso 1 1 calc R U . . .
C56 C 0.22163(12) 0.16808(9) 0.56365(9) 0.0181(3) Uani 1 1 d . . . . .
H56 H 0.154063 0.192707 0.525043 0.022 Uiso 1 1 calc R U . . .
C61 C 0.23279(11) 0.34088(8) 0.45635(8) 0.0150(2) Uani 1 1 d . . . . .
C62 C 0.13509(12) 0.39384(9) 0.43387(9) 0.0210(3) Uani 1 1 d . . . . .
H62 H 0.110293 0.422496 0.478395 0.025 Uiso 1 1 calc R U . . .
C63 C 0.07341(13) 0.40515(10) 0.34656(10) 0.0263(3) Uani 1 1 d . . . . .
H63 H 0.006805 0.441404 0.331762 0.032 Uiso 1 1 calc R U . . .
C64 C 0.10907(13) 0.36355(10) 0.28122(9) 0.0245(3) Uani 1 1 d . . . . .
H64 H 0.067668 0.371973 0.221633 0.029 Uiso 1 1 calc R U . . .
C65 C 0.20567(13) 0.30942(9) 0.30307(9) 0.0222(3) Uani 1 1 d . . . . .
H65 H 0.229715 0.280423 0.258397 0.027 Uiso 1 1 calc R U . . .
C66 C 0.26683(12) 0.29780(9) 0.39006(9) 0.0198(3) Uani 1 1 d . . . . .
H66 H 0.332229 0.260364 0.404726 0.024 Uiso 1 1 calc R U . . .
B1 B 0.85312(14) 0.35427(10) 1.00102(10) 0.0202(3) Uani 1 1 d . . . . .
F1 F 0.75106(8) 0.36859(7) 1.02642(7) 0.0353(2) Uani 1 1 d . . . . .
F2 F 0.89205(9) 0.27144(6) 1.02364(7) 0.0391(2) Uani 1 1 d . . . . .
F3 F 0.83005(13) 0.36610(7) 0.91293(7) 0.0490(3) Uani 1 1 d . . . . .
F4 F 0.93355(9) 0.41450(7) 1.04631(10) 0.0515(3) Uani 1 1 d . . . . .

loop_
_atom_site_aniso_label
_atom_site_aniso_U_11
_atom_site_aniso_U_22
_atom_site_aniso_U_33
_atom_site_aniso_U_23
_atom_site_aniso_U_13
_atom_site_aniso_U_12
Cu 0.01954(9) 0.01709(8) 0.01357(8) -0.00251(6) 0.00634(6) 0.00243(6)
P1 0.01510(15) 0.01327(15) 0.01257(14) -0.00155(11) 0.00433(11) 0.00098(11)
C1 0.0167(6) 0.0171(6) 0.0134(6) -0.0019(5) 0.0046(5) -0.0012(5)
N11 0.0295(6) 0.0176(5) 0.0164(5) 0.0005(4) 0.0122(5) 0.0023(5)
N12 0.0216(5) 0.0145(5) 0.0155(5) -0.0016(4) 0.0078(4) 0.0004(4)
C13 0.0361(8) 0.0158(6) 0.0318(8) -0.0046(6) 0.0174(7) -0.0005(6)
C14 0.0553(11) 0.0155(7) 0.0428(10) 0.0036(6) 0.0292(8) 0.0036(7)
C15 0.0461(10) 0.0209(7) 0.0287(8) 0.0064(6) 0.0220(7) 0.0058(6)
N21 0.0183(5) 0.0183(5) 0.0148(5) -0.0041(4) 0.0036(4) -0.0002(4)
N22 0.0155(5) 0.0182(5) 0.0141(5) -0.0029(4) 0.0049(4) -0.0010(4)
C23 0.0203(6) 0.0242(7) 0.0227(7) 0.0000(5) 0.0110(5) -0.0016(5)
C24 0.0215(7) 0.0300(8) 0.0335(8) -0.0047(6) 0.0113(6) -0.0081(6)
C25 0.0205(7) 0.0223(7) 0.0258(7) -0.0059(6) 0.0042(5) -0.0044(5)
N31 0.0182(5) 0.0212(6) 0.0176(5) -0.0015(4) 0.0037(4) 0.0031(4)
N32 0.0168(5) 0.0202(5) 0.0126(5) -0.0010(4) 0.0019(4) -0.0007(4)
C33 0.0228(7) 0.0225(7) 0.0144(6) 0.0018(5) 0.0000(5) -0.0085(5)
C34 0.0203(7) 0.0216(7) 0.0243(7) 0.0072(5) -0.0034(5) -0.0044(5)
C35 0.0173(6) 0.0192(6) 0.0282(7) 0.0031(5) 0.0027(5) 0.0005(5)
C41 0.0166(6) 0.0169(6) 0.0132(5) 0.0005(5) 0.0037(5) -0.0005(5)
C42 0.0224(7) 0.0179(6) 0.0225(7) -0.0010(5) 0.0089(5) -0.0005(5)
C43 0.0212(7) 0.0264(7) 0.0300(8) 0.0057(6) 0.0122(6) 0.0030(6)
C44 0.0197(7) 0.0341(8) 0.0268(7) 0.0054(6) 0.0052(6) -0.0069(6)
C45 0.0305(8) 0.0246(7) 0.0257(7) -0.0037(6) 0.0060(6) -0.0106(6)
C46 0.0243(7) 0.0194(6) 0.0194(6) -0.0029(5) 0.0061(5) -0.0019(5)
C51 0.0178(6) 0.0145(6) 0.0141(6) -0.0004(4) 0.0067(5) 0.0007(5)
C52 0.0188(6) 0.0193(6) 0.0182(6) 0.0007(5) 0.0043(5) 0.0003(5)
C53 0.0241(7) 0.0194(6) 0.0219(7) 0.0049(5) 0.0072(5) 0.0052(5)
C54 0.0289(7) 0.0162(6) 0.0246(7) 0.0029(5) 0.0127(6) 0.0013(5)
C55 0.0223(7) 0.0176(6) 0.0232(7) -0.0016(5) 0.0096(5) -0.0042(5)
C56 0.0170(6) 0.0185(6) 0.0192(6) -0.0007(5) 0.0056(5) 0.0002(5)
C61 0.0170(6) 0.0137(6) 0.0141(6) -0.0002(4) 0.0039(5) -0.0008(4)
C62 0.0200(6) 0.0221(7) 0.0200(6) -0.0024(5) 0.0042(5) 0.0038(5)
C63 0.0227(7) 0.0288(8) 0.0239(7) 0.0012(6) 0.0005(6) 0.0076(6)
C64 0.0256(7) 0.0271(7) 0.0169(6) 0.0015(5) -0.0004(5) -0.0013(6)
C65 0.0275(7) 0.0234(7) 0.0156(6) -0.0034(5) 0.0059(5) -0.0013(5)
C66 0.0222(6) 0.0189(6) 0.0181(6) -0.0015(5) 0.0051(5) 0.0032(5)
B1 0.0202(7) 0.0207(7) 0.0215(7) 0.0019(6) 0.0089(6) 0.0020(6)
F1 0.0236(5) 0.0499(6) 0.0364(5) -0.0082(5) 0.0150(4) 0.0006(4)
F2 0.0412(6) 0.0259(5) 0.0479(6) 0.0136(4) 0.0085(5) 0.0100(4)
F3 0.0979(10) 0.0328(6) 0.0254(5) 0.0065(4) 0.0321(6) 0.0200(6)
F4 0.0265(5) 0.0391(6) 0.0839(9) -0.0177(6) 0.0063(6) -0.0082(4)

loop_
_atom_type_symbol
_atom_type_description
_atom_type_scat_dispersion_real
_atom_type_scat_dispersion_imag
_atom_type_scat_source
C C 0.0033 0.0016 'International Tables Vol C Tables 4.2.6.8 and 6.1.1.4'
H H 0.0000 0.0000 'International Tables Vol C Tables 4.2.6.8 and 6.1.1.4'
B B 0.0013 0.0007 'International Tables Vol C Tables 4.2.6.8 and 6.1.1.4'
N N 0.0061 0.0033 'International Tables Vol C Tables 4.2.6.8 and 6.1.1.4'
F F 0.0171 0.0103 'International Tables Vol C Tables 4.2.6.8 and 6.1.1.4'
P P 0.1023 0.0942 'International Tables Vol C Tables 4.2.6.8 and 6.1.1.4'
Cu Cu 0.3201 1.2651 'International Tables Vol C Tables 4.2.6.8 and 6.1.1.4'

loop_
_geom_angle_atom_site_label_1
_geom_angle_atom_site_label_2
_geom_angle_atom_site_label_3
_geom_angle
_geom_angle_site_symmetry_1
_geom_angle_site_symmetry_3
_geom_angle_publ_flag
N21 Cu N11 87.08(5) . . ?
N21 Cu N31 89.64(5) . . ?
N11 Cu N31 86.10(5) . . ?
N21 Cu P1 134.20(3) . . ?
N11 Cu P1 131.38(3) . . ?
N31 Cu P1 113.25(3) . . ?
C61 P1 C41 105.45(6) . . ?
C61 P1 C51 104.37(6) . . ?
C41 P1 C51 104.81(6) . . ?
C61 P1 Cu 117.52(4) . . ?
C41 P1 Cu 111.46(4) . . ?
C51 P1 Cu 112.18(4) . . ?
N22 C1 N32 111.12(11) . . ?
N22 C1 N12 111.42(10) . . ?
N32 C1 N12 110.37(11) . . ?
C15 N11 N12 104.71(11) . . ?
C15 N11 Cu 140.52(10) . . ?
N12 N11 Cu 114.69(8) . . ?
C13 N12 N11 111.59(11) . . ?
C13 N12 C1 128.46(12) . . ?
N11 N12 C1 119.93(10) . . ?
N12 C13 C14 106.89(13) . . ?
C13 C14 C15 105.41(13) . . ?
N11 C15 C14 111.39(14) . . ?
C25 N21 N22 104.80(11) . . ?
C25 N21 Cu 139.98(10) . . ?
N22 N21 Cu 115.13(8) . . ?
C23 N22 N21 111.90(11) . . ?
C23 N22 C1 127.70(11) . . ?
N21 N22 C1 120.40(10) . . ?
N22 C23 C24 106.39(13) . . ?
C23 C24 C25 105.78(13) . . ?
N21 C25 C24 111.13(13) . . ?
C35 N31 N32 104.70(11) . . ?
C35 N31 Cu 140.88(10) . . ?
N32 N31 Cu 114.42(8) . . ?
C33 N32 N31 112.01(11) . . ?
C33 N32 C1 127.99(12) . . ?
N31 N32 C1 119.74(10) . . ?
N32 C33 C34 106.54(13) . . ?
C33 C34 C35 105.43(12) . . ?
N31 C35 C34 111.32(13) . . ?
C42 C41 C46 118.68(12) . . ?
C42 C41 P1 123.31(10) . . ?
C46 C41 P1 118.01(10) . . ?
C43 C42 C41 120.46(13) . . ?
C44 C43 C42 120.09(14) . . ?
C43 C44 C45 120.19(14) . . ?
C44 C45 C46 120.04(14) . . ?
C45 C46 C41 120.52(13) . . ?
C52 C51 C56 118.94(12) . . ?
C52 C51 P1 121.75(10) . . ?
C56 C51 P1 118.81(10) . . ?
C53 C52 C51 120.74(13) . . ?
C54 C53 C52 119.78(13) . . ?
C53 C54 C55 119.98(13) . . ?
C56 C55 C54 120.03(13) . . ?
C55 C56 C51 120.52(13) . . ?
C62 C61 C66 119.04(12) . . ?
C62 C61 P1 117.99(10) . . ?
C66 C61 P1 122.94(10) . . ?
C61 C62 C63 120.47(13) . . ?
C64 C63 C62 120.09(13) . . ?
C63 C64 C65 119.90(13) . . ?
C66 C65 C64 120.05(13) . . ?
C65 C66 C61 120.43(13) . . ?
F3 B1 F2 110.58(13) . . ?
F3 B1 F4 110.92(14) . . ?
F2 B1 F4 110.86(13) . . ?
F3 B1 F1 109.15(13) . . ?
F2 B1 F1 109.24(13) . . ?
F4 B1 F1 105.97(12) . . ?

loop_
_geom_bond_atom_site_label_1
_geom_bond_atom_site_label_2
_geom_bond_distance
_geom_bond_site_symmetry_2
_geom_bond_publ_flag
Cu N21 2.0477(12) . ?
Cu N11 2.0863(12) . ?
Cu N31 2.1144(12) . ?
Cu P1 2.1541(4) . ?
P1 C61 1.8221(13) . ?
P1 C41 1.8274(14) . ?
P1 C51 1.8292(13) . ?
C1 N22 1.4449(16) . ?
C1 N32 1.4492(17) . ?
C1 N12 1.4526(17) . ?
N11 C15 1.3306(19) . ?
N11 N12 1.3639(15) . ?
N12 C13 1.3580(18) . ?
C13 C14 1.366(2) . ?
C14 C15 1.401(2) . ?
N21 C25 1.3310(18) . ?
N21 N22 1.3652(15) . ?
N22 C23 1.3589(17) . ?
C23 C24 1.371(2) . ?
C24 C25 1.403(2) . ?
N31 C35 1.3321(18) . ?
N31 N32 1.3583(16) . ?
N32 C33 1.3558(17) . ?
C33 C34 1.371(2) . ?
C34 C35 1.400(2) . ?
C41 C42 1.3974(19) . ?
C41 C46 1.4003(18) . ?
C42 C43 1.394(2) . ?
C43 C44 1.382(2) . ?
C44 C45 1.384(2) . ?
C45 C46 1.392(2) . ?
C51 C52 1.3994(18) . ?
C51 C56 1.4010(18) . ?
C52 C53 1.3952(19) . ?
C53 C54 1.395(2) . ?
C54 C55 1.396(2) . ?
C55 C56 1.3932(19) . ?
C61 C62 1.3918(18) . ?
C61 C66 1.4002(18) . ?
C62 C63 1.393(2) . ?
C63 C64 1.386(2) . ?
C64 C65 1.392(2) . ?
C65 C66 1.3875(19) . ?
B1 F3 1.3641(18) . ?
B1 F2 1.3814(18) . ?
B1 F4 1.3916(19) . ?
B1 F1 1.4034(18) . ?
